data_4331293
loop_
_publ_author_name
'Hui-Lien Tsai'
'Chen-I Yang'
'Wolfgang Wernsdorfer'
'Siang-Hua Huang'
'Siang-Yu Jhan'
'Ming-Hsuan Liu'
'Gene-Hsiang Lee'

_publ_section_title
;
 Mn4 Single-Molecule-Magnet-Based Polymers of a One-Dimensional Helical
 Chain and a Three-Dimensional Network: Syntheses, Crystal Structures, and
 Magnetic Properties
;
_journal_name_full 'Inorganic Chemistry'
_journal_page_first 13171
_journal_page_last 13180
_journal_paper_doi 10.1021/ic3014333
_journal_volume 51
_journal_year 2012
_chemical_formula_sum 'C81 H94 Mn8 N32 O21'
_chemical_formula_weight 2291.40
_chemical_name_systematic
; 
 ? 
;
_space_group_IT_number 15
_symmetry_cell_setting monoclinic
_symmetry_space_group_name_Hall '-C 2yc'
_symmetry_space_group_name_H-M 'C 1 2/c 1'
_atom_sites_solution_hydrogens geom
_atom_sites_solution_primary direct
_atom_sites_solution_secondary difmap
_audit_creation_method SHELXL-97
_cell_angle_alpha 90.00
_cell_angle_beta 111.282(2)
_cell_angle_gamma 90.00
_cell_formula_units_Z 4
_cell_length_a 27.6680(14)
_cell_length_b 12.5270(6)
_cell_length_c 29.3747(16)
_cell_measurement_reflns_used total
_cell_measurement_temperature 150(2)
_cell_measurement_theta_max 27.50
_cell_measurement_theta_min 1.00
_cell_volume 9486.9(8)
_computing_cell_refinement DENZO-SMN
_computing_data_collection 'NONIUS COLLECT'
_computing_data_reduction DENZO-SMN
_computing_molecular_graphics 'Bruker SHELXTL'
_computing_publication_material 'Bruker SHELXTL'
_computing_structure_refinement 'SHELXL-97 (Sheldrick, 1997)'
_computing_structure_solution 'SHELXS-97 (Sheldrick, 1990)'
_diffrn_ambient_temperature 150(2)
_diffrn_measured_fraction_theta_full 0.986
_diffrn_measured_fraction_theta_max 0.986
_diffrn_measurement_device_type 'NONIUS KappaCCD'
_diffrn_measurement_method '\w scans'
_diffrn_radiation_monochromator graphite
_diffrn_radiation_source 'fine-focus sealed tube'
_diffrn_radiation_type MoK\a
_diffrn_radiation_wavelength 0.71073
_diffrn_reflns_av_R_equivalents 0.0527
_diffrn_reflns_av_sigmaI/netI 0.0643
_diffrn_reflns_limit_h_max 35
_diffrn_reflns_limit_h_min -35
_diffrn_reflns_limit_k_max 16
_diffrn_reflns_limit_k_min -16
_diffrn_reflns_limit_l_max 38
_diffrn_reflns_limit_l_min -22
_diffrn_reflns_number 22148
_diffrn_reflns_theta_full 27.50
_diffrn_reflns_theta_max 27.50
_diffrn_reflns_theta_min 1.49
_exptl_absorpt_coefficient_mu 1.116
_exptl_absorpt_correction_T_max 0.982
_exptl_absorpt_correction_T_min 0.602
_exptl_absorpt_correction_type multi-scan
_exptl_crystal_colour dark-brown
_exptl_crystal_density_diffrn 1.604
_exptl_crystal_density_meas ?
_exptl_crystal_description PLATE
_exptl_crystal_F_000 4688
_exptl_crystal_size_max 0.50
_exptl_crystal_size_mid 0.35
_exptl_crystal_size_min 0.03
_refine_diff_density_max 1.178
_refine_diff_density_min -0.917
_refine_diff_density_rms 0.171
_refine_ls_extinction_coef 0.00118(10)
_refine_ls_extinction_expression Fc^*^=kFc[1+0.001xFc^2^\l^3^/sin(2\q)]^-1/4^
_refine_ls_extinction_method SHELXL
_refine_ls_goodness_of_fit_ref 1.013
_refine_ls_hydrogen_treatment constr
_refine_ls_matrix_type full
_refine_ls_number_parameters 672
_refine_ls_number_reflns 10764
_refine_ls_number_restraints 10
_refine_ls_restrained_S_all 1.034
_refine_ls_R_factor_all 0.0927
_refine_ls_R_factor_gt 0.0557
_refine_ls_shift/su_max 0.016
_refine_ls_shift/su_mean 0.000
_refine_ls_structure_factor_coef Fsqd
_refine_ls_weighting_details 'calc w=1/[\s^2^(Fo^2^)+(0.0760P)^2^+27.7204P] where P=(Fo^2^+2Fc^2^)/3'
_refine_ls_weighting_scheme calc
_refine_ls_wR_factor_gt 0.1360
_refine_ls_wR_factor_ref 0.1620
_reflns_number_gt 7302
_reflns_number_total 10764
_reflns_threshold_expression >2sigma(I)
_cod_data_source_file ic3014333_si_002.cif
_cod_data_source_block ic12659
_cod_depositor_comments
;
The following automatic conversions were performed:

'_exptl_crystal_density_meas' value 'not_measured' was changed to '?'
- the value is perceived as not measured.

Automatic conversion script
Id: cif_fix_values 3008 2015-01-20 13:52:24Z robertas 
;
_cod_database_code 4331293

loop_
_symmetry_equiv_pos_as_xyz
'x, y, z'
'-x, y, -z+1/2'
'x+1/2, y+1/2, z'
'-x+1/2, y+1/2, -z+1/2'
'-x, -y, -z'
'x, -y, z-1/2'
'-x+1/2, -y+1/2, -z'
'x+1/2, -y+1/2, z-1/2'

loop_
_atom_site_label
_atom_site_type_symbol
_atom_site_fract_x
_atom_site_fract_y
_atom_site_fract_z
_atom_site_U_iso_or_equiv
_atom_site_adp_type
_atom_site_occupancy
_atom_site_symmetry_multiplicity
_atom_site_calc_flag
_atom_site_refinement_flags
_atom_site_disorder_assembly
_atom_site_disorder_group
Mn1 Mn 0.12312(2) 0.85029(4) 0.21228(2) 0.02778(15) Uani 1 1 d . . .
Mn2 Mn 0.12434(3) 0.82924(6) 0.10244(2) 0.04072(19) Uani 1 1 d . A .
Mn3 Mn 0.04269(2) 0.68915(5) 0.13295(2) 0.03125(16) Uani 1 1 d . A .
Mn4 Mn 0.17848(2) 0.56931(5) 0.18196(2) 0.03599(18) Uani 1 1 d . A .
O1 O 0.09332(10) 0.7960(2) 0.14826(9) 0.0307(6) Uani 1 1 d . . .
O2 O 0.15416(11) 0.9017(2) 0.27707(9) 0.0323(6) Uani 1 1 d . . .
O3 O 0.03685(10) 0.7005(2) 0.19561(9) 0.0325(6) Uani 1 1 d . . .
O4 O 0.15227(12) 0.8638(3) 0.05564(10) 0.0535(9) Uani 1 1 d . . .
O5 O 0.16742(11) 0.9463(2) 0.19454(10) 0.0353(6) Uani 1 1 d . A .
O6 O -0.01878(11) 0.6115(2) 0.11488(10) 0.0362(6) Uani 1 1 d . . .
O7 O 0.06925(12) 0.7628(3) 0.05105(10) 0.0540(9) Uani 1 1 d . . .
O8 O 0.26525(11) 0.5494(2) 0.21924(10) 0.0403(7) Uani 1 1 d . . .
H8A H 0.2790 0.4873 0.2167 0.060 Uiso 1 1 d R . .
H8B H 0.2841 0.6004 0.2352 0.060 Uiso 1 1 d R . .
O9 O 0.18967(14) 0.4384(3) 0.13869(13) 0.0610(10) Uani 1 1 d D . .
O10 O 0.07032(14) 0.9902(4) 0.08388(15) 0.0730(12) Uani 1 1 d D . .
N1 N 0.07517(12) 0.7554(2) 0.23210(11) 0.0268(6) Uani 1 1 d . . .
N2 N 0.17381(13) 0.9281(3) 0.15061(11) 0.0321(7) Uani 1 1 d . . .
N3 N 0.03401(13) 0.7023(3) 0.06248(12) 0.0411(8) Uani 1 1 d . . .
N4 N 0.18027(13) 0.7086(3) 0.22974(11) 0.0329(7) Uani 1 1 d . . .
N5 N 0.21320(13) 0.7098(3) 0.26987(12) 0.0328(7) Uani 1 1 d . . .
N6 N 0.24515(16) 0.7119(3) 0.30863(14) 0.0476(9) Uani 1 1 d . . .
N7 N 0.17948(14) 0.6857(3) 0.12601(12) 0.0399(8) Uani 1 1 d . . .
N8 N 0.20675(14) 0.6637(3) 0.10353(13) 0.0414(9) Uani 1 1 d . A .
N9 N 0.23208(16) 0.6418(4) 0.08106(17) 0.0592(12) Uani 1 1 d . . .
N10 N 0.09251(13) 0.5532(3) 0.14614(13) 0.0377(8) Uani 1 1 d . . .
N11 N 0.07269(14) 0.4651(3) 0.14028(14) 0.0431(9) Uani 1 1 d . A .
N12 N 0.05430(18) 0.3813(4) 0.1339(2) 0.0674(13) Uani 1 1 d . . .
N13 N 0.16976(14) 0.4596(3) 0.24026(14) 0.0405(8) Uani 1 1 d . . .
N14 N -0.05789(13) -0.0198(3) 0.30105(13) 0.0365(8) Uani 1 1 d . . .
N15 N 0.17037(14) 0.3036(3) 0.08284(13) 0.0420(9) Uani 1 1 d D . .
N16 N -0.01384(15) 1.0476(4) 0.06015(16) 0.0662(14) Uani 1 1 d D . .
C1 C 0.14671(15) 0.8719(3) 0.31762(14) 0.0294(8) Uani 1 1 d . . .
C2 C 0.17587(16) 0.9217(3) 0.36175(15) 0.0375(9) Uani 1 1 d . . .
H2 H 0.2002 0.9754 0.3620 0.045 Uiso 1 1 calc R . .
C3 C 0.16994(17) 0.8944(4) 0.40478(15) 0.0450(11) Uani 1 1 d . . .
H3 H 0.1896 0.9307 0.4341 0.054 Uiso 1 1 calc R . .
C4 C 0.13553(18) 0.8143(4) 0.40600(16) 0.0479(11) Uani 1 1 d . . .
H4 H 0.1326 0.7937 0.4360 0.057 Uiso 1 1 calc R . .
C5 C 0.10618(17) 0.7660(3) 0.36341(15) 0.0383(9) Uani 1 1 d . . .
H5 H 0.0820 0.7126 0.3639 0.046 Uiso 1 1 calc R . .
C6 C 0.11076(15) 0.7933(3) 0.31861(14) 0.0306(8) Uani 1 1 d . . .
C7 C 0.07581(15) 0.7410(3) 0.27526(13) 0.0303(8) Uani 1 1 d . . .
H7 H 0.0514 0.6920 0.2793 0.036 Uiso 1 1 calc R . .
C8 C 0.19534(16) 0.9169(4) 0.05949(15) 0.0401(10) Uani 1 1 d . A .
C9 C 0.21324(18) 0.9114(4) 0.02064(16) 0.0474(11) Uani 1 1 d . . .
H9 H 0.1959 0.8676 -0.0068 0.057 Uiso 1 1 calc R . .
C10 C 0.25613(17) 0.9698(4) 0.02222(17) 0.0459(11) Uani 1 1 d . . .
H10 H 0.2677 0.9659 -0.0045 0.055 Uiso 1 1 calc R . .
C11 C 0.28255(18) 1.0335(4) 0.06145(17) 0.0441(10) Uani 1 1 d . . .
H11 H 0.3117 1.0740 0.0617 0.053 Uiso 1 1 calc R . .
C12 C 0.26611(17) 1.0377(3) 0.10061(17) 0.0407(10) Uani 1 1 d . A .
H12 H 0.2841 1.0819 0.1278 0.049 Uiso 1 1 calc R . .
C13 C 0.22352(15) 0.9780(3) 0.10091(15) 0.0345(9) Uani 1 1 d . . .
C14 C 0.21032(15) 0.9828(3) 0.14406(14) 0.0331(9) Uani 1 1 d . A .
H14 H 0.2299 1.0297 0.1695 0.040 Uiso 1 1 calc R . .
C15 C -0.04589(15) 0.5616(3) 0.07328(15) 0.0361(9) Uani 1 1 d . . .
C16 C -0.08182(16) 0.4841(4) 0.07387(17) 0.0432(10) Uani 1 1 d . . .
H16 H -0.0863 0.4672 0.1036 0.052 Uiso 1 1 calc R . .
C17 C -0.11099(17) 0.4317(4) 0.03126(19) 0.0526(13) Uani 1 1 d . . .
H17 H -0.1351 0.3786 0.0322 0.063 Uiso 1 1 calc R . .
C18 C -0.10557(18) 0.4554(5) -0.01263(19) 0.0633(16) Uani 1 1 d . . .
H18 H -0.1261 0.4197 -0.0418 0.076 Uiso 1 1 calc R . .
C19 C -0.07057(18) 0.5304(5) -0.01353(18) 0.0625(15) Uani 1 1 d . . .
H19 H -0.0671 0.5469 -0.0438 0.075 Uiso 1 1 calc R . .
C20 C -0.03933(16) 0.5844(4) 0.02873(16) 0.0459(11) Uani 1 1 d . . .
C21 C -0.00034(17) 0.6572(5) 0.02546(15) 0.0526(13) Uani 1 1 d . . .
H21 H 0.0000 0.6729 -0.0061 0.063 Uiso 1 1 calc R . .
C22 C 0.19541(18) 0.3675(4) 0.25582(17) 0.0469(11) Uani 1 1 d . A .
H22 H 0.2177 0.3422 0.2401 0.056 Uiso 1 1 calc R . .
C23 C 0.19089(19) 0.3078(4) 0.29366(18) 0.0486(12) Uani 1 1 d . . .
H23 H 0.2098 0.2431 0.3031 0.058 Uiso 1 1 calc R A .
C24 C 0.15914(17) 0.3416(3) 0.31776(16) 0.0400(10) Uani 1 1 d . A .
C25 C 0.1321(2) 0.4348(3) 0.30076(19) 0.0488(12) Uani 1 1 d . . .
H25 H 0.1088 0.4608 0.3154 0.059 Uiso 1 1 calc R A .
C26 C 0.1382(2) 0.4903(4) 0.2632(2) 0.0514(12) Uani 1 1 d . A .
H26 H 0.1190 0.5544 0.2528 0.062 Uiso 1 1 calc R . .
C27 C 0.15472(18) 0.2817(3) 0.36090(17) 0.0459(11) Uani 1 1 d . . .
H27A H 0.1442 0.3326 0.3814 0.055 Uiso 1 1 calc R A .
H27B H 0.1893 0.2532 0.3809 0.055 Uiso 1 1 calc R . .
C28 C 0.11565(17) 0.1889(3) 0.34647(19) 0.0485(12) Uani 1 1 d . A .
H28A H 0.1229 0.1437 0.3220 0.058 Uiso 1 1 calc R . .
H28B H 0.1206 0.1444 0.3757 0.058 Uiso 1 1 calc R . .
C29 C 0.05938(18) 0.2263(3) 0.3253(2) 0.0500(12) Uani 1 1 d . . .
H29A H 0.0538 0.2793 0.3479 0.060 Uiso 1 1 calc R A .
H29B H 0.0537 0.2631 0.2940 0.060 Uiso 1 1 calc R . .
C30 C -0.06953(18) 0.0846(3) 0.2971(2) 0.0499(12) Uani 1 1 d . A .
H30 H -0.1048 0.1045 0.2887 0.060 Uiso 1 1 calc R . .
C31 C -0.03326(19) 0.1646(3) 0.3046(2) 0.0553(14) Uani 1 1 d . . .
H31 H -0.0438 0.2372 0.3016 0.066 Uiso 1 1 calc R A .
C32 C 0.01891(17) 0.1389(3) 0.31638(17) 0.0422(10) Uani 1 1 d . A .
C33 C 0.03108(17) 0.0312(3) 0.31982(16) 0.0386(10) Uani 1 1 d . . .
H33 H 0.0660 0.0090 0.3274 0.046 Uiso 1 1 calc R A .
C34 C -0.00777(16) -0.0439(3) 0.31218(15) 0.0371(9) Uani 1 1 d . A .
H34 H 0.0017 -0.1171 0.3150 0.044 Uiso 1 1 calc R . .
C35 C 0.1734(3) 0.3609(5) 0.1205(2) 0.105(3) Uani 1 1 d D . .
H35 H 0.1560 0.3254 0.1388 0.126 Uiso 1 1 calc R . .
C36 C 0.1918(3) 0.3351(9) 0.0481(3) 0.126(4) Uani 1 1 d . . .
H36A H 0.2156 0.3951 0.0610 0.189 Uiso 1 1 calc R . .
H36B H 0.1640 0.3570 0.0179 0.189 Uiso 1 1 calc R . .
H36C H 0.2109 0.2751 0.0412 0.189 Uiso 1 1 calc R . .
C37 C 0.1413(3) 0.2094(6) 0.0740(4) 0.152(5) Uani 1 1 d . . .
H37A H 0.1320 0.1928 0.1024 0.228 Uiso 1 1 calc R . .
H37B H 0.1618 0.1508 0.0684 0.228 Uiso 1 1 calc R . .
H37C H 0.1096 0.2187 0.0452 0.228 Uiso 1 1 calc R . .
C38 C 0.0233(2) 0.9636(6) 0.0703(3) 0.046(2) Uani 0.55 1 d PD A 1
H38 H 0.0131 0.8908 0.0669 0.055 Uiso 0.55 1 calc PR A 1
C39 C 0.0018(4) 1.1486(6) 0.0553(4) 0.066(3) Uani 0.55 1 d PD A 1
H39A H 0.0340 1.1458 0.0487 0.099 Uiso 0.55 1 calc PR A 1
H39B H 0.0077 1.1884 0.0856 0.099 Uiso 0.55 1 calc PR A 1
H39C H -0.0252 1.1844 0.0282 0.099 Uiso 0.55 1 calc PR A 1
C40 C -0.0669(3) 1.0112(8) 0.0444(4) 0.057(2) Uani 0.55 1 d PD A 1
H40A H -0.0674 0.9344 0.0506 0.086 Uiso 0.55 1 calc PR A 1
H40B H -0.0842 1.0250 0.0094 0.086 Uiso 0.55 1 calc PR A 1
H40C H -0.0851 1.0495 0.0625 0.086 Uiso 0.55 1 calc PR A 1
C38' C 0.0387(3) 1.0671(8) 0.0848(4) 0.059(3) Uani 0.45 1 d PD A 2
H38' H 0.0509 1.1325 0.1014 0.071 Uiso 0.45 1 calc PR A 2
C39' C -0.0470(5) 1.1406(10) 0.0623(4) 0.079(4) Uani 0.45 1 d PD A 2
H39D H -0.0252 1.2041 0.0736 0.118 Uiso 0.45 1 calc PR A 2
H39E H -0.0646 1.1246 0.0851 0.118 Uiso 0.45 1 calc PR A 2
H39F H -0.0729 1.1540 0.0297 0.118 Uiso 0.45 1 calc PR A 2
C40' C -0.0394(6) 0.9603(9) 0.0373(5) 0.080(4) Uani 0.45 1 d PD A 2
H40D H -0.0256 0.8974 0.0577 0.120 Uiso 0.45 1 calc PR A 2
H40E H -0.0348 0.9519 0.0060 0.120 Uiso 0.45 1 calc PR A 2
H40F H -0.0764 0.9680 0.0316 0.120 Uiso 0.45 1 calc PR A 2
O11 O 0.0266(4) 0.5091(8) 0.3022(4) 0.093(3) Uiso 0.50 1 d P . .
H11A H 0.0080 0.4937 0.3183 0.140 Uiso 0.50 1 calc PR . .
C41 C 0.0000 0.4741(13) 0.2500 0.149(5) Uiso 1 2 d S . .
H41A H -0.0256 0.4271 0.2539 0.223 Uiso 1 1 d R . .
H41B H 0.0000 0.5495 0.2500 0.223 Uiso 1 2 d SR . .

loop_
_atom_site_aniso_label
_atom_site_aniso_U_11
_atom_site_aniso_U_22
_atom_site_aniso_U_33
_atom_site_aniso_U_23
_atom_site_aniso_U_13
_atom_site_aniso_U_12
Mn1 0.0281(3) 0.0282(3) 0.0268(3) 0.0010(2) 0.0097(2) -0.0025(2)
Mn2 0.0371(4) 0.0586(4) 0.0252(3) 0.0021(3) 0.0098(3) -0.0155(3)
Mn3 0.0265(3) 0.0392(3) 0.0281(3) -0.0067(2) 0.0099(2) -0.0042(2)
Mn4 0.0312(3) 0.0421(4) 0.0338(3) -0.0075(3) 0.0107(3) 0.0020(3)
O1 0.0280(14) 0.0374(15) 0.0250(12) 0.0046(11) 0.0076(11) 0.0005(11)
O2 0.0391(16) 0.0284(14) 0.0295(13) -0.0014(11) 0.0128(12) -0.0045(12)
O3 0.0314(15) 0.0336(14) 0.0325(14) -0.0076(11) 0.0118(12) -0.0094(12)
O4 0.0409(18) 0.089(3) 0.0273(15) 0.0051(16) 0.0087(13) -0.0221(17)
O5 0.0350(15) 0.0405(16) 0.0332(14) 0.0007(12) 0.0158(12) -0.0058(12)
O6 0.0327(15) 0.0432(16) 0.0334(14) -0.0095(12) 0.0129(12) -0.0062(12)
O7 0.0430(19) 0.086(2) 0.0297(15) 0.0003(16) 0.0092(13) -0.0256(18)
O8 0.0316(16) 0.0453(17) 0.0436(16) -0.0045(13) 0.0133(13) 0.0060(13)
O9 0.058(2) 0.058(2) 0.057(2) -0.0263(18) 0.0099(18) 0.0118(18)
O10 0.041(2) 0.100(3) 0.075(3) 0.039(2) 0.0167(19) 0.007(2)
N1 0.0278(16) 0.0227(15) 0.0290(15) -0.0044(12) 0.0094(13) -0.0012(12)
N2 0.0302(18) 0.0371(18) 0.0284(16) 0.0074(14) 0.0099(13) 0.0029(14)
N3 0.0282(18) 0.061(2) 0.0317(17) -0.0036(16) 0.0080(15) -0.0083(17)
N4 0.0330(18) 0.0361(18) 0.0272(16) -0.0002(14) 0.0079(14) 0.0037(14)
N5 0.0332(19) 0.0284(17) 0.0367(19) 0.0013(14) 0.0127(16) -0.0006(14)
N6 0.049(2) 0.045(2) 0.040(2) 0.0013(17) 0.0044(18) -0.0025(18)
N7 0.0350(19) 0.054(2) 0.0325(17) -0.0064(16) 0.0145(16) -0.0033(17)
N8 0.0340(19) 0.050(2) 0.0383(19) -0.0131(16) 0.0108(16) -0.0118(16)
N9 0.048(2) 0.075(3) 0.068(3) -0.024(2) 0.037(2) -0.017(2)
N10 0.0312(19) 0.0373(19) 0.0418(19) -0.0093(15) 0.0097(15) -0.0029(15)
N11 0.037(2) 0.043(2) 0.048(2) -0.0012(17) 0.0131(17) 0.0063(18)
N12 0.053(3) 0.042(2) 0.103(4) -0.003(2) 0.024(3) -0.006(2)
N13 0.036(2) 0.0347(19) 0.051(2) -0.0046(16) 0.0153(17) 0.0047(15)
N14 0.0334(19) 0.0317(18) 0.0435(19) -0.0038(15) 0.0130(15) -0.0004(14)
N15 0.044(2) 0.0350(19) 0.045(2) -0.0101(16) 0.0135(17) -0.0034(16)
N16 0.039(2) 0.104(4) 0.052(3) 0.027(3) 0.014(2) 0.018(3)
C1 0.032(2) 0.0279(19) 0.0320(19) 0.0003(15) 0.0156(16) 0.0057(16)
C2 0.034(2) 0.038(2) 0.042(2) -0.0092(18) 0.0144(18) -0.0037(18)
C3 0.040(2) 0.064(3) 0.030(2) -0.013(2) 0.0111(18) -0.010(2)
C4 0.047(3) 0.068(3) 0.031(2) -0.001(2) 0.017(2) -0.003(2)
C5 0.040(2) 0.043(2) 0.035(2) -0.0006(18) 0.0164(18) -0.0052(19)
C6 0.029(2) 0.030(2) 0.0328(19) -0.0027(16) 0.0110(16) 0.0010(16)
C7 0.032(2) 0.0292(19) 0.0319(19) -0.0004(16) 0.0148(16) -0.0003(16)
C8 0.033(2) 0.053(3) 0.035(2) 0.0127(19) 0.0125(18) 0.0001(19)
C9 0.045(3) 0.064(3) 0.034(2) 0.008(2) 0.016(2) -0.004(2)
C10 0.038(2) 0.060(3) 0.044(2) 0.015(2) 0.019(2) 0.005(2)
C11 0.036(2) 0.053(3) 0.050(3) 0.008(2) 0.025(2) 0.000(2)
C12 0.036(2) 0.041(2) 0.050(2) 0.003(2) 0.021(2) 0.0005(19)
C13 0.028(2) 0.037(2) 0.041(2) 0.0115(18) 0.0158(17) 0.0040(17)
C14 0.028(2) 0.035(2) 0.035(2) 0.0043(17) 0.0101(16) -0.0018(16)
C15 0.021(2) 0.049(2) 0.034(2) -0.0123(18) 0.0054(16) -0.0004(17)
C16 0.029(2) 0.050(3) 0.050(3) -0.018(2) 0.0149(19) -0.0056(19)
C17 0.028(2) 0.065(3) 0.064(3) -0.030(3) 0.016(2) -0.012(2)
C18 0.029(2) 0.101(4) 0.054(3) -0.042(3) 0.008(2) -0.017(3)
C19 0.031(3) 0.112(5) 0.041(3) -0.027(3) 0.009(2) -0.012(3)
C20 0.022(2) 0.071(3) 0.040(2) -0.013(2) 0.0061(17) -0.006(2)
C21 0.033(2) 0.096(4) 0.025(2) -0.008(2) 0.0063(18) -0.012(2)
C22 0.044(3) 0.042(3) 0.051(3) -0.006(2) 0.013(2) 0.012(2)
C23 0.046(3) 0.035(2) 0.055(3) -0.001(2) 0.006(2) 0.010(2)
C24 0.033(2) 0.029(2) 0.048(2) -0.0020(18) 0.0028(19) -0.0071(17)
C25 0.054(3) 0.035(2) 0.068(3) 0.007(2) 0.036(3) 0.006(2)
C26 0.054(3) 0.038(2) 0.077(3) 0.011(2) 0.041(3) 0.014(2)
C27 0.039(2) 0.035(2) 0.054(3) 0.008(2) 0.005(2) -0.0054(19)
C28 0.037(3) 0.032(2) 0.068(3) 0.008(2) 0.010(2) -0.0031(19)
C29 0.042(3) 0.024(2) 0.075(3) -0.001(2) 0.011(2) -0.0030(18)
C30 0.035(2) 0.032(2) 0.079(3) -0.014(2) 0.017(2) 0.0026(19)
C31 0.043(3) 0.023(2) 0.095(4) -0.011(2) 0.018(3) 0.0024(19)
C32 0.038(2) 0.028(2) 0.056(3) -0.0034(19) 0.011(2) -0.0032(18)
C33 0.033(2) 0.029(2) 0.052(3) -0.0026(18) 0.0121(19) -0.0014(17)
C34 0.037(2) 0.0249(19) 0.046(2) -0.0018(17) 0.0121(19) -0.0008(16)
C35 0.088(5) 0.100(5) 0.076(4) -0.025(4) -0.031(4) 0.065(4)
C36 0.078(5) 0.229(11) 0.086(5) 0.040(6) 0.047(4) 0.033(6)
C37 0.060(5) 0.063(4) 0.287(14) 0.065(6) 0.007(6) -0.002(4)
C38 0.033(5) 0.037(4) 0.060(5) -0.002(4) 0.008(4) 0.007(3)
C39 0.065(7) 0.046(5) 0.081(7) 0.015(5) 0.017(6) 0.012(5)
C40 0.059(6) 0.050(6) 0.060(6) 0.010(5) 0.020(5) 0.013(5)
C38' 0.052(7) 0.063(7) 0.052(6) 0.010(6) 0.005(5) -0.008(6)
C39' 0.077(10) 0.125(13) 0.043(6) 0.010(7) 0.031(7) 0.010(9)
C40' 0.101(12) 0.049(7) 0.073(9) -0.019(7) 0.012(8) -0.009(8)

loop_
_atom_type_symbol
_atom_type_description
_atom_type_scat_dispersion_real
_atom_type_scat_dispersion_imag
_atom_type_scat_source
C C 0.0033 0.0016 'International Tables Vol C Tables 4.2.6.8 and 6.1.1.4'
H H 0.0000 0.0000 'International Tables Vol C Tables 4.2.6.8 and 6.1.1.4'
N N 0.0061 0.0033 'International Tables Vol C Tables 4.2.6.8 and 6.1.1.4'
O O 0.0106 0.0060 'International Tables Vol C Tables 4.2.6.8 and 6.1.1.4'
Mn Mn 0.3368 0.7283 'International Tables Vol C Tables 4.2.6.8 and 6.1.1.4'

loop_
_geom_angle_atom_site_label_1
_geom_angle_atom_site_label_2
_geom_angle_atom_site_label_3
_geom_angle
_geom_angle_site_symmetry_3
O1 Mn1 O2 178.50(12) .
O1 Mn1 O5 92.67(11) .
O2 Mn1 O5 87.62(12) .
O1 Mn1 N1 88.84(12) .
O2 Mn1 N1 90.92(12) .
O5 Mn1 N1 177.26(12) .
O1 Mn1 N4 87.72(11) .
O2 Mn1 N4 90.79(12) .
O5 Mn1 N4 95.10(12) .
N1 Mn1 N4 87.24(12) .
O1 Mn1 N14 93.00(12) 2_565
O2 Mn1 N14 88.45(12) 2_565
O5 Mn1 N14 92.77(12) 2_565
N1 Mn1 N14 84.87(12) 2_565
N4 Mn1 N14 172.06(12) 2_565
O4 Mn2 O1 177.69(13) .
O4 Mn2 O7 86.75(13) .
O1 Mn2 O7 91.63(12) .
O4 Mn2 N2 91.02(13) .
O1 Mn2 N2 90.22(12) .
O7 Mn2 N2 167.59(16) .
O4 Mn2 N7 89.77(15) .
O1 Mn2 N7 92.09(12) .
O7 Mn2 N7 98.61(15) .
N2 Mn2 N7 93.58(13) .
O4 Mn2 O10 91.59(15) .
O1 Mn2 O10 86.67(12) .
O7 Mn2 O10 86.29(16) .
N2 Mn2 O10 81.57(14) .
N7 Mn2 O10 174.98(14) .
O4 Mn2 Mn3 148.46(10) .
O1 Mn2 Mn3 30.45(8) .
O7 Mn2 Mn3 62.85(9) .
N2 Mn2 Mn3 120.49(9) .
N7 Mn2 Mn3 86.91(9) .
O10 Mn2 Mn3 94.42(9) .
O6 Mn3 O1 165.83(12) .
O6 Mn3 O3 85.74(11) .
O1 Mn3 O3 91.89(11) .
O6 Mn3 N3 89.65(13) .
O1 Mn3 N3 89.31(13) .
O3 Mn3 N3 165.83(14) .
O6 Mn3 N10 95.60(13) .
O1 Mn3 N10 98.56(12) .
O3 Mn3 N10 99.15(13) .
N3 Mn3 N10 94.62(15) .
O6 Mn3 Mn2 149.59(9) .
O1 Mn3 Mn2 30.76(8) .
O3 Mn3 Mn2 122.58(8) .
N3 Mn3 Mn2 60.16(10) .
N10 Mn3 Mn2 90.75(10) .
O9 Mn4 N7 91.16(14) .
O9 Mn4 N4 171.00(14) .
N7 Mn4 N4 87.04(13) .
O9 Mn4 N10 90.57(13) .
N7 Mn4 N10 90.45(13) .
N4 Mn4 N10 98.26(12) .
O9 Mn4 O8 81.24(12) .
N7 Mn4 O8 97.80(12) .
N4 Mn4 O8 90.26(11) .
N10 Mn4 O8 168.45(12) .
O9 Mn4 N13 93.49(14) .
N7 Mn4 N13 173.58(13) .
N4 Mn4 N13 89.03(12) .
N10 Mn4 N13 85.08(13) .
O8 Mn4 N13 87.29(12) .
Mn3 O1 Mn1 121.09(14) .
Mn3 O1 Mn2 118.79(14) .
Mn1 O1 Mn2 118.96(14) .
C1 O2 Mn1 129.9(2) .
N1 O3 Mn3 118.3(2) .
C8 O4 Mn2 130.8(3) .
N2 O5 Mn1 117.4(2) .
C15 O6 Mn3 131.1(3) .
N3 O7 Mn2 118.9(2) .
C35 O9 Mn4 144.8(5) .
C38 O10 C38' 65.1(6) .
C38 O10 Mn2 109.2(4) .
C38' O10 Mn2 163.7(6) .
C7 N1 O3 115.4(3) .
C7 N1 Mn1 126.7(3) .
O3 N1 Mn1 117.9(2) .
C14 N2 O5 115.0(3) .
C14 N2 Mn2 126.5(3) .
O5 N2 Mn2 118.4(2) .
C21 N3 O7 114.1(4) .
C21 N3 Mn3 127.8(3) .
O7 N3 Mn3 118.1(2) .
N5 N4 Mn4 117.7(3) .
N5 N4 Mn1 115.0(3) .
Mn4 N4 Mn1 127.26(15) .
N6 N5 N4 179.4(5) .
N8 N7 Mn4 116.0(3) .
N8 N7 Mn2 119.7(3) .
Mn4 N7 Mn2 123.77(16) .
N9 N8 N7 178.6(4) .
N11 N10 Mn3 118.0(3) .
N11 N10 Mn4 119.8(3) .
Mn3 N10 Mn4 121.36(16) .
N12 N11 N10 178.5(5) .
C26 N13 C22 115.8(4) .
C26 N13 Mn4 118.1(3) .
C22 N13 Mn4 125.9(3) .
C34 N14 C30 115.8(4) .
C34 N14 Mn1 123.3(3) 2_545
C30 N14 Mn1 120.9(3) 2_545
C35 N15 C37 118.6(7) .
C35 N15 C36 123.3(7) .
C37 N15 C36 117.9(7) .
C40' N16 C39 146.6(9) .
C40' N16 C38' 131.6(9) .
C39 N16 C38' 65.2(6) .
C40' N16 C38 73.2(8) .
C39 N16 C38 118.4(6) .
C38' N16 C38 58.8(5) .
C40' N16 C40 45.0(8) .
C39 N16 C40 125.8(7) .
C38' N16 C40 166.3(7) .
C38 N16 C40 114.0(6) .
C40' N16 C39' 115.8(10) .
C39 N16 C39' 60.2(7) .
C38' N16 C39' 112.5(8) .
C38 N16 C39' 166.3(7) .
C40 N16 C39' 72.1(8) .
O2 C1 C2 118.6(3) .
O2 C1 C6 123.6(3) .
C2 C1 C6 117.8(4) .
C3 C2 C1 121.3(4) .
C2 C3 C4 120.9(4) .
C5 C4 C3 118.8(4) .
C4 C5 C6 121.7(4) .
C1 C6 C5 119.5(4) .
C1 C6 C7 123.4(3) .
C5 C6 C7 117.0(3) .
N1 C7 C6 125.1(4) .
O4 C8 C9 118.4(4) .
O4 C8 C13 122.8(4) .
C9 C8 C13 118.8(4) .
C10 C9 C8 120.1(4) .
C11 C10 C9 121.7(4) .
C10 C11 C12 119.0(4) .
C11 C12 C13 121.2(4) .
C12 C13 C8 119.2(4) .
C12 C13 C14 117.8(4) .
C8 C13 C14 123.0(4) .
N2 C14 C13 124.7(4) .
O6 C15 C16 118.8(4) .
O6 C15 C20 122.3(4) .
C16 C15 C20 118.9(4) .
C17 C16 C15 120.2(5) .
C18 C17 C16 121.1(5) .
C19 C18 C17 119.1(4) .
C18 C19 C20 122.1(5) .
C19 C20 C15 118.5(4) .
C19 C20 C21 118.8(4) .
C15 C20 C21 122.7(4) .
N3 C21 C20 124.2(4) .
N13 C22 C23 123.1(4) .
C24 C23 C22 120.5(4) .
C25 C24 C23 115.9(4) .
C25 C24 C27 121.6(4) .
C23 C24 C27 122.5(4) .
C26 C25 C24 120.9(4) .
N13 C26 C25 123.8(4) .
C24 C27 C28 113.9(4) .
C29 C28 C27 113.1(4) .
C32 C29 C28 115.4(4) .
N14 C30 C31 123.8(4) .
C30 C31 C32 120.0(4) .
C33 C32 C31 116.5(4) .
C33 C32 C29 123.0(4) .
C31 C32 C29 120.5(4) .
C34 C33 C32 119.7(4) .
N14 C34 C33 124.2(4) .
O9 C35 N15 140.9(9) .
O10 C38 N16 117.1(6) .
O10 C38' N16 116.2(8) .
O11 C41 O11 146.1(15) 2

loop_
_geom_bond_atom_site_label_1
_geom_bond_atom_site_label_2
_geom_bond_distance
_geom_bond_site_symmetry_2
Mn1 O1 1.885(3) .
Mn1 O2 1.894(3) .
Mn1 O5 1.919(3) .
Mn1 N1 2.018(3) .
Mn1 N4 2.308(3) .
Mn1 N14 2.355(3) 2_565
Mn2 O4 1.856(3) .
Mn2 O1 1.887(3) .
Mn2 O7 1.904(3) .
Mn2 N2 2.001(3) .
Mn2 N7 2.296(4) .
Mn2 O10 2.451(4) .
Mn2 Mn3 3.2337(9) .
Mn3 O6 1.862(3) .
Mn3 O1 1.870(3) .
Mn3 O3 1.910(3) .
Mn3 N3 2.002(3) .
Mn3 N10 2.136(4) .
Mn4 O9 2.165(3) .
Mn4 N7 2.205(4) .
Mn4 N4 2.228(3) .
Mn4 N10 2.234(3) .
Mn4 O8 2.262(3) .
Mn4 N13 2.276(4) .
O2 C1 1.334(4) .
O3 N1 1.386(4) .
O4 C8 1.333(5) .
O5 N2 1.383(4) .
O6 C15 1.335(5) .
O7 N3 1.369(5) .
O9 C35 1.121(6) .
O10 C38 1.258(7) .
O10 C38' 1.309(8) .
N1 C7 1.274(5) .
N2 C14 1.292(5) .
N3 C21 1.286(5) .
N4 N5 1.200(4) .
N5 N6 1.161(5) .
N7 N8 1.201(5) .
N8 N9 1.157(5) .
N10 N11 1.216(5) .
N11 N12 1.153(6) .
N13 C26 1.338(6) .
N13 C22 1.345(5) .
N14 C34 1.338(5) .
N14 C30 1.342(5) .
N14 Mn1 2.355(3) 2_545
N15 C35 1.296(6) .
N15 C37 1.398(8) .
N15 C36 1.411(8) .
N16 C40' 1.342(8) .
N16 C39 1.360(7) .
N16 C38' 1.389(8) .
N16 C38 1.425(7) .
N16 C40 1.444(8) .
N16 C39' 1.498(9) .
C1 C2 1.400(5) .
C1 C6 1.408(5) .
C2 C3 1.375(6) .
C3 C4 1.392(7) .
C4 C5 1.361(6) .
C5 C6 1.409(5) .
C6 C7 1.447(5) .
C8 C9 1.401(6) .
C8 C13 1.409(6) .
C9 C10 1.380(6) .
C10 C11 1.374(7) .
C11 C12 1.383(6) .
C12 C13 1.398(6) .
C13 C14 1.442(6) .
C15 C16 1.394(6) .
C15 C20 1.414(6) .
C16 C17 1.384(6) .
C17 C18 1.383(8) .
C18 C19 1.356(8) .
C19 C20 1.402(6) .
C20 C21 1.443(7) .
C22 C23 1.382(7) .
C23 C24 1.380(7) .
C24 C25 1.379(6) .
C24 C27 1.515(6) .
C25 C26 1.365(7) .
C27 C28 1.539(6) .
C28 C29 1.525(6) .
C29 C32 1.519(6) .
C30 C31 1.379(6) .
C31 C32 1.394(7) .
C32 C33 1.385(6) .
C33 C34 1.384(6) .
O11 C41 1.505(10) .
C41 O11 1.505(10) 2
